data_1514688
loop_
_publ_author_name
'Despagnet-Ayoub, Emmanuelle'
'Miqueu, Karinne'
'Sotiropoulos, Jean-Marc'
'Henling, Lawrence M.'
'Day, Michael W.'
'Labinger, Jay A.'
'Bercaw, John E.'

_publ_section_title
;
 Unexpected rearrangements in the synthesis of an unsymmetrical tridentate
 dianionic N-heterocyclic carbene
;
_journal_issue 5
_journal_name_full 'Chemical Science'
_journal_page_first 2117
_journal_paper_doi 10.1039/c3sc22171g
_journal_volume 4
_journal_year 2013
_chemical_formula_moiety 'C33 H41 N3 O, 2(C3 H6 O), 2(B F4)'
_chemical_formula_sum 'C39 H53 B2 F8 N3 O3'
_chemical_formula_weight 785.46
_chemical_name_systematic
;
?
;
_space_group_IT_number 2
_symmetry_cell_setting triclinic
_symmetry_space_group_name_Hall '-P 1'
_symmetry_space_group_name_H-M 'P -1'
_atom_sites_solution_hydrogens geom
_atom_sites_solution_primary direct
_atom_sites_solution_secondary difmap
_audit_creation_method SHELXL-97
_cell_angle_alpha 79.606(2)
_cell_angle_beta 81.358(2)
_cell_angle_gamma 75.254(2)
_cell_formula_units_Z 2
_cell_length_a 8.9329(3)
_cell_length_b 15.3817(5)
_cell_length_c 16.3064(6)
_cell_measurement_reflns_used 9917
_cell_measurement_temperature 100(2)
_cell_measurement_theta_max 28.55
_cell_measurement_theta_min 2.37
_cell_volume 2118.34(13)
_computing_cell_refinement 'Bruker SAINT-Plus v7.68A'
_computing_data_collection 'Bruker APEX2 v2009.7-0'
_computing_data_reduction 'Bruker SAINT-Plus v7.68A'
_computing_molecular_graphics 'Bruker XP v5.1'
_computing_publication_material 'Bruker XCIF 2008'
_computing_structure_refinement 'SHELXL-97 (Sheldrick, 2008)'
_computing_structure_solution 'SHELXS-97 (Sheldrick, 2008)'
_diffrn_ambient_temperature 100(2)
_diffrn_measured_fraction_theta_full 0.999
_diffrn_measured_fraction_theta_max 0.999
_diffrn_measurement_device_type 'Bruker KAPPA APEX II'
_diffrn_measurement_method '\w scans; 11 settings'
_diffrn_radiation_monochromator graphite
_diffrn_radiation_source 'fine-focus sealed tube'
_diffrn_radiation_type MoK\a
_diffrn_radiation_wavelength 0.71073
_diffrn_reflns_av_R_equivalents 0.0310
_diffrn_reflns_av_sigmaI/netI 0.0322
_diffrn_reflns_limit_h_max 12
_diffrn_reflns_limit_h_min -12
_diffrn_reflns_limit_k_max 21
_diffrn_reflns_limit_k_min -21
_diffrn_reflns_limit_l_max 23
_diffrn_reflns_limit_l_min -23
_diffrn_reflns_number 58613
_diffrn_reflns_theta_full 30.54
_diffrn_reflns_theta_max 30.54
_diffrn_reflns_theta_min 1.74
_exptl_absorpt_coefficient_mu 0.100
_exptl_absorpt_correction_T_max 0.9724
_exptl_absorpt_correction_T_min 0.9610
_exptl_absorpt_correction_type none
_exptl_crystal_density_diffrn 1.231
_exptl_crystal_density_method 'not measured'
_exptl_crystal_description Block
_exptl_crystal_F_000 828
_exptl_crystal_size_max 0.40
_exptl_crystal_size_mid 0.36
_exptl_crystal_size_min 0.28
_refine_diff_density_max 0.537
_refine_diff_density_min -0.414
_refine_diff_density_rms 0.052
_refine_ls_extinction_method none
_refine_ls_goodness_of_fit_ref 4.929
_refine_ls_hydrogen_treatment Riding
_refine_ls_matrix_type 'Full matrix'
_refine_ls_number_parameters 573
_refine_ls_number_reflns 12943
_refine_ls_number_restraints 564
_refine_ls_restrained_S_all 5.053
_refine_ls_R_factor_all 0.1344
_refine_ls_R_factor_gt 0.0840
_refine_ls_shift/su_max 0.001
_refine_ls_shift/su_mean 0.000
_refine_ls_structure_factor_coef Fsqd
_refine_ls_weighting_details w=1/s^2^(Fo^2^)
_refine_ls_weighting_scheme sigma
_refine_ls_wR_factor_gt 0.1135
_refine_ls_wR_factor_ref 0.1147
_reflns_number_gt 7074
_reflns_number_total 12943
_reflns_threshold_expression >2sigma(I)
_cod_data_source_file c3sc22171g.txt
_cod_data_source_block emd21
_cod_depositor_comments
;
The following automatic conversions were performed:

'_symmetry_cell_setting' value 'Triclinic' changed to 'triclinic'
according to
/usr/data/users/saulius/automatic-downloads/retrospective/RSC/lib/dictionaries/cif_core.dic
dictionary named 'cif_core.dic' version 2.4.2 from
2011-04-26.

'_refine_ls_weighting_scheme' value 'Sigma' changed to
'sigma' according to
/usr/data/users/saulius/automatic-downloads/retrospective/RSC/lib/dictionaries/cif_core.dic
dictionary named 'cif_core.dic' version 2.4.2 from 2011-04-26.

Automatic conversion script
Id: cif_fix_values 2281 2013-09-26 08:29:07Z andrius 

The following automatic conversions were performed:

'_atom_sites_solution_primary' value 'Direct methods' was changed to
'direct'.

'_atom_sites_solution_secondary' value 'Difference Fourier map' was
changed to 'difmap'.

'_atom_sites_solution_hydrogens' value 'Geometric positions' was
changed to 'geom'.

Automatic conversion script
Id: cif_fix_values 6452 2018-10-05 10:23:21Z andrius 
;
_cod_original_sg_symbol_H-M P-1
_cod_database_code 1514688

loop_
_symmetry_equiv_pos_as_xyz
'x, y, z'
'-x, -y, -z'

loop_
_atom_site_label
_atom_site_type_symbol
_atom_site_fract_x
_atom_site_fract_y
_atom_site_fract_z
_atom_site_U_iso_or_equiv
_atom_site_adp_type
_atom_site_occupancy
_atom_site_symmetry_multiplicity
_atom_site_calc_flag
_atom_site_refinement_flags
_atom_site_disorder_assembly
_atom_site_disorder_group
O1 O 0.20357(17) -0.02275(11) 0.29693(12) 0.0543(5) Uani 1 1 d U . .
N1 N 0.0358(2) 0.35684(12) 0.36391(12) 0.0413(5) Uani 1 1 d U . .
N2 N 0.1581(2) 0.23517(12) 0.43978(12) 0.0409(5) Uani 1 1 d U . .
N3 N 0.27977(19) 0.05163(12) 0.37801(13) 0.0410(5) Uani 1 1 d U . .
C1 C -0.0811(3) 0.41585(15) 0.31354(16) 0.0440(6) Uani 1 1 d U . .
C2 C -0.0880(3) 0.39624(16) 0.23410(16) 0.0490(7) Uani 1 1 d U . .
C3 C -0.1998(3) 0.45459(18) 0.18725(17) 0.0604(8) Uani 1 1 d U . .
H3A H -0.2056 0.4441 0.1323 0.072 Uiso 1 1 calc R . .
C4 C -0.3036(3) 0.52792(18) 0.21823(19) 0.0622(8) Uani 1 1 d U . .
C5 C -0.2931(3) 0.54423(16) 0.29752(19) 0.0598(8) Uani 1 1 d U . .
H5A H -0.3648 0.5943 0.3189 0.072 Uiso 1 1 calc R . .
C6 C -0.1808(3) 0.48953(16) 0.34691(17) 0.0496(7) Uani 1 1 d U . .
C7 C 0.0185(3) 0.31561(17) 0.19929(16) 0.0666(8) Uani 1 1 d U . .
H7A H 0.0898 0.2817 0.2404 0.100 Uiso 1 1 calc R . .
H7B H 0.0785 0.3365 0.1474 0.100 Uiso 1 1 calc R . .
H7C H -0.0435 0.2761 0.1874 0.100 Uiso 1 1 calc R . .
C8 C -0.4277(3) 0.58976(18) 0.16581(19) 0.0979(11) Uani 1 1 d U . .
H8A H -0.4908 0.6373 0.1976 0.147 Uiso 1 1 calc R . .
H8B H -0.4947 0.5539 0.1524 0.147 Uiso 1 1 calc R . .
H8C H -0.3775 0.6178 0.1137 0.147 Uiso 1 1 calc R . .
C9 C -0.1714(3) 0.50984(17) 0.43254(16) 0.0718(8) Uani 1 1 d U . .
H9A H -0.0861 0.4647 0.4582 0.108 Uiso 1 1 calc R . .
H9B H -0.2698 0.5075 0.4677 0.108 Uiso 1 1 calc R . .
H9C H -0.1522 0.5706 0.4275 0.108 Uiso 1 1 calc R . .
C10 C 0.0293(2) 0.27464(15) 0.40425(15) 0.0420(6) Uani 1 1 d U . .
H10A H -0.0564 0.2478 0.4072 0.050 Uiso 1 1 calc R . .
C11 C 0.1770(2) 0.37383(16) 0.37599(15) 0.0426(6) Uani 1 1 d U . .
C12 C 0.2361(3) 0.44970(16) 0.35046(15) 0.0539(7) Uani 1 1 d U . .
H12A H 0.1809 0.5032 0.3189 0.065 Uiso 1 1 calc R . .
C13 C 0.3821(3) 0.44264(19) 0.37403(18) 0.0641(8) Uani 1 1 d U . .
H13A H 0.4291 0.4929 0.3574 0.077 Uiso 1 1 calc R . .
C14 C 0.4624(3) 0.36449(19) 0.42118(18) 0.0638(8) Uani 1 1 d U . .
H14A H 0.5627 0.3629 0.4350 0.077 Uiso 1 1 calc R . .
C15 C 0.4004(2) 0.28966(17) 0.44826(15) 0.0516(7) Uani 1 1 d U . .
H15A H 0.4540 0.2367 0.4813 0.062 Uiso 1 1 calc R . .
C16 C 0.2545(2) 0.29632(15) 0.42431(15) 0.0410(6) Uani 1 1 d U . .
C17 C 0.1850(2) 0.14594(14) 0.49210(14) 0.0451(6) Uani 1 1 d U . .
H17A H 0.0880 0.1239 0.5010 0.054 Uiso 1 1 calc R . .
H17B H 0.2093 0.1525 0.5476 0.054 Uiso 1 1 calc R . .
C18 C 0.3154(2) 0.07582(15) 0.45513(14) 0.0430(6) Uani 1 1 d U . .
H18A H 0.4108 0.0995 0.4424 0.052 Uiso 1 1 calc R . .
H18B H 0.3367 0.0203 0.4972 0.052 Uiso 1 1 calc R . .
C19 C 0.3191(2) 0.09081(15) 0.29543(15) 0.0391(6) Uani 1 1 d U . .
C20 C 0.3979(2) 0.15862(14) 0.26224(15) 0.0403(6) Uani 1 1 d U . .
H20A H 0.4343 0.1901 0.2972 0.048 Uiso 1 1 calc R . .
C21 C 0.4204(2) 0.17783(15) 0.17617(16) 0.0431(6) Uani 1 1 d U . .
C22 C 0.3639(2) 0.12943(16) 0.12700(15) 0.0481(6) Uani 1 1 d U . .
H22A H 0.3806 0.1445 0.0678 0.058 Uiso 1 1 calc R . .
C23 C 0.2857(2) 0.06143(17) 0.15855(17) 0.0509(7) Uani 1 1 d U . .
C24 C 0.2689(2) 0.04400(16) 0.24433(17) 0.0438(6) Uani 1 1 d U . .
C25 C 0.2155(2) -0.01444(16) 0.37378(18) 0.0510(7) Uani 1 1 d U . .
H25A H 0.1810 -0.0525 0.4216 0.061 Uiso 1 1 calc R . .
C26 C 0.5110(3) 0.24858(17) 0.13439(16) 0.0521(7) Uani 1 1 d U . .
C27 C 0.4511(4) 0.2987(2) 0.0550(2) 0.1428(17) Uani 1 1 d U . .
H27A H 0.4967 0.2632 0.0094 0.214 Uiso 1 1 calc R . .
H27B H 0.4796 0.3575 0.0423 0.214 Uiso 1 1 calc R . .
H27C H 0.3375 0.3085 0.0609 0.214 Uiso 1 1 calc R . .
C28 C 0.5095(4) 0.3156(2) 0.1923(2) 0.1205(14) Uani 1 1 d U . .
H28A H 0.5863 0.2881 0.2321 0.181 Uiso 1 1 calc R . .
H28B H 0.4056 0.3314 0.2230 0.181 Uiso 1 1 calc R . .
H28C H 0.5354 0.3706 0.1591 0.181 Uiso 1 1 calc R . .
C29 C 0.6795(3) 0.1978(2) 0.1184(2) 0.1231(14) Uani 1 1 d U . .
H29A H 0.6898 0.1332 0.1403 0.185 Uiso 1 1 calc R . .
H29B H 0.7454 0.2226 0.1466 0.185 Uiso 1 1 calc R . .
H29C H 0.7123 0.2049 0.0579 0.185 Uiso 1 1 calc R . .
C30 C 0.2234(3) 0.0087(2) 0.10496(19) 0.0722(9) Uani 1 1 d U . .
C31 C 0.2542(3) 0.0436(2) 0.01139(18) 0.0932(11) Uani 1 1 d U . .
H31A H 0.3667 0.0344 -0.0047 0.140 Uiso 1 1 calc R . .
H31B H 0.2046 0.1085 0.0003 0.140 Uiso 1 1 calc R . .
H31C H 0.2111 0.0101 -0.0214 0.140 Uiso 1 1 calc R . .
C32 C 0.3030(4) -0.0926(2) 0.1225(2) 0.1098(13) Uani 1 1 d U . .
H32A H 0.4152 -0.1010 0.1056 0.165 Uiso 1 1 calc R . .
H32B H 0.2599 -0.1268 0.0904 0.165 Uiso 1 1 calc R . .
H32C H 0.2849 -0.1147 0.1825 0.165 Uiso 1 1 calc R . .
C33 C 0.0467(3) 0.0227(3) 0.1300(2) 0.1443(18) Uani 1 1 d U . .
H33A H 0.0038 -0.0104 0.0967 0.216 Uiso 1 1 calc R . .
H33B H -0.0032 0.0876 0.1195 0.216 Uiso 1 1 calc R . .
H33C H 0.0268 -0.0003 0.1897 0.216 Uiso 1 1 calc R . .
O42 O 0.5471(2) 0.90132(13) 0.37469(14) 0.0756(6) Uani 1 1 d U . .
C41 C 0.7050(3) 0.9254(2) 0.2475(2) 0.1104(12) Uani 1 1 d U . .
H41A H 0.6998 0.9842 0.2645 0.166 Uiso 1 1 calc R . .
H41B H 0.6608 0.9354 0.1942 0.166 Uiso 1 1 calc R . .
H41C H 0.8139 0.8915 0.2408 0.166 Uiso 1 1 calc R . .
C42 C 0.6154(4) 0.87276(19) 0.3126(2) 0.0714(9) Uani 1 1 d U . .
C43 C 0.6107(5) 0.7823(2) 0.2982(3) 0.178(2) Uani 1 1 d U . .
H43A H 0.5480 0.7546 0.3454 0.267 Uiso 1 1 calc R . .
H43B H 0.7168 0.7442 0.2933 0.267 Uiso 1 1 calc R . .
H43C H 0.5640 0.7877 0.2463 0.267 Uiso 1 1 calc R . .
O52 O -0.0227(7) 0.6676(4) 0.0247(3) 0.338(3) Uani 1 1 d U . .
C51 C 0.1489(6) 0.5618(3) 0.1014(5) 0.265(4) Uani 1 1 d U . .
H51A H 0.1683 0.5250 0.0561 0.397 Uiso 1 1 calc R . .
H51B H 0.1029 0.5296 0.1525 0.397 Uiso 1 1 calc R . .
H51C H 0.2474 0.5726 0.1119 0.397 Uiso 1 1 calc R . .
C52 C 0.0493(9) 0.6426(5) 0.0789(3) 0.180(3) Uani 1 1 d U . .
C53 C 0.0157(8) 0.7013(4) 0.1391(4) 0.308(4) Uani 1 1 d U . .
H53A H -0.0581 0.7575 0.1191 0.462 Uiso 1 1 calc R . .
H53B H 0.1119 0.7157 0.1486 0.462 Uiso 1 1 calc R . .
H53C H -0.0303 0.6718 0.1918 0.462 Uiso 1 1 calc R . .
B1 B 0.8106(5) 0.1084(3) 0.3798(3) 0.0634(9) Uani 1 1 d DU . .
F1A F 0.8048(8) 0.1433(6) 0.4529(3) 0.147(3) Uani 0.502(6) 1 d PDU A 3
F2A F 0.8820(6) 0.0142(3) 0.3966(6) 0.199(4) Uani 0.502(6) 1 d PDU A 3
F3A F 0.6707(7) 0.1118(6) 0.3819(6) 0.135(4) Uani 0.502(6) 1 d PDU A 3
F4A F 0.9002(8) 0.1425(4) 0.3212(3) 0.080(2) Uani 0.502(6) 1 d PDU A 3
F1B F 0.7579(4) 0.2057(3) 0.3739(5) 0.130(3) Uani 0.498(6) 1 d PDU A 4
F2B F 0.8931(10) 0.1020(6) 0.3041(5) 0.175(4) Uani 0.498(6) 1 d PDU A 4
F3B F 0.6809(9) 0.0822(6) 0.3748(5) 0.106(3) Uani 0.498(6) 1 d PDU A 4
F4B F 0.8972(4) 0.0721(4) 0.4397(3) 0.0752(17) Uani 0.498(6) 1 d PDU A 4
B1C B 0.158(3) 0.7175(17) 0.3735(16) 0.091(5) Uani 0.588(9) 1 d PDU B 3
F1C F 0.2401(13) 0.6719(5) 0.3274(8) 0.219(6) Uani 0.588(9) 1 d PDU B 3
F2C F 0.0183(13) 0.6932(7) 0.3763(8) 0.244(6) Uani 0.588(9) 1 d PDU B 3
F3C F 0.1302(12) 0.8056(5) 0.3559(7) 0.209(5) Uani 0.588(9) 1 d PDU B 3
F4C F 0.2333(15) 0.6839(7) 0.4363(6) 0.263(5) Uani 0.588(9) 1 d PDU B 3
B1D B 0.118(5) 0.732(3) 0.356(2) 0.091(5) Uani 0.412(9) 1 d PDU B 4
F1D F 0.1544(10) 0.7846(8) 0.4150(6) 0.127(5) Uani 0.412(9) 1 d PDU B 4
F2D F 0.2388(13) 0.7037(11) 0.2996(8) 0.167(5) Uani 0.412(9) 1 d PDU B 4
F3D F 0.0391(15) 0.7833(9) 0.3075(7) 0.224(6) Uani 0.412(9) 1 d PDU B 4
F4D F 0.0550(16) 0.6799(6) 0.4189(6) 0.142(6) Uani 0.412(9) 1 d PDU B 4

loop_
_atom_site_aniso_label
_atom_site_aniso_U_11
_atom_site_aniso_U_22
_atom_site_aniso_U_33
_atom_site_aniso_U_23
_atom_site_aniso_U_13
_atom_site_aniso_U_12
O1 0.0478(10) 0.0606(12) 0.0602(14) -0.0200(10) 0.0033(10) -0.0206(9)
N1 0.0471(12) 0.0408(12) 0.0362(13) -0.0056(10) -0.0069(10) -0.0095(10)
N2 0.0390(11) 0.0444(12) 0.0370(13) -0.0083(10) -0.0039(10) -0.0045(10)
N3 0.0333(10) 0.0425(12) 0.0443(15) -0.0076(10) -0.0020(10) -0.0041(9)
C1 0.0441(14) 0.0436(15) 0.0446(18) -0.0032(13) -0.0092(13) -0.0108(12)
C2 0.0506(15) 0.0515(16) 0.0441(19) -0.0024(14) -0.0100(14) -0.0114(13)
C3 0.0668(18) 0.071(2) 0.047(2) -0.0029(16) -0.0173(16) -0.0201(16)
C4 0.0597(18) 0.0585(19) 0.066(2) 0.0084(17) -0.0219(17) -0.0136(15)
C5 0.0591(17) 0.0448(16) 0.071(2) -0.0039(16) -0.0094(17) -0.0061(13)
C6 0.0502(15) 0.0454(16) 0.0513(19) -0.0054(14) -0.0045(14) -0.0093(13)
C7 0.0750(18) 0.071(2) 0.050(2) -0.0153(16) -0.0069(15) -0.0063(15)
C8 0.096(2) 0.092(2) 0.092(3) 0.015(2) -0.048(2) 0.0032(19)
C9 0.088(2) 0.0704(19) 0.054(2) -0.0262(16) -0.0078(17) -0.0009(16)
C10 0.0419(14) 0.0463(15) 0.0394(17) -0.0086(12) -0.0043(12) -0.0120(12)
C11 0.0395(14) 0.0489(16) 0.0415(17) -0.0157(13) 0.0013(12) -0.0114(12)
C12 0.0593(17) 0.0491(16) 0.054(2) -0.0112(14) 0.0031(14) -0.0177(13)
C13 0.0604(18) 0.069(2) 0.071(2) -0.0244(17) 0.0118(16) -0.0311(16)
C14 0.0432(15) 0.078(2) 0.078(2) -0.0317(18) 0.0009(15) -0.0174(16)
C15 0.0402(14) 0.0608(17) 0.0553(19) -0.0200(14) -0.0031(13) -0.0081(13)
C16 0.0374(13) 0.0470(15) 0.0408(17) -0.0145(13) 0.0022(12) -0.0119(12)
C17 0.0440(14) 0.0513(16) 0.0353(16) -0.0003(13) -0.0049(12) -0.0068(12)
C18 0.0411(13) 0.0489(15) 0.0348(16) 0.0015(12) -0.0092(12) -0.0056(11)
C19 0.0372(13) 0.0425(15) 0.0343(16) -0.0070(12) -0.0037(12) -0.0027(11)
C20 0.0431(14) 0.0407(14) 0.0372(17) -0.0087(12) -0.0045(12) -0.0079(11)
C21 0.0404(14) 0.0506(15) 0.0354(17) -0.0075(13) -0.0031(12) -0.0050(12)
C22 0.0415(14) 0.0640(17) 0.0367(17) -0.0132(13) 0.0008(12) -0.0078(13)
C23 0.0373(14) 0.0725(19) 0.0458(19) -0.0255(15) -0.0022(13) -0.0079(13)
C24 0.0339(13) 0.0487(16) 0.0494(19) -0.0118(14) 0.0022(13) -0.0115(12)
C25 0.0416(14) 0.0529(17) 0.058(2) -0.0115(15) 0.0044(14) -0.0133(13)
C26 0.0593(17) 0.0591(17) 0.0360(18) -0.0012(14) 0.0004(14) -0.0175(14)
C27 0.181(4) 0.157(4) 0.103(3) 0.079(3) -0.062(3) -0.104(3)
C28 0.198(4) 0.110(3) 0.084(3) -0.038(2) 0.045(3) -0.110(3)
C29 0.081(2) 0.107(3) 0.170(4) -0.022(3) 0.052(2) -0.039(2)
C30 0.0556(18) 0.117(3) 0.061(2) -0.046(2) 0.0065(16) -0.0358(18)
C31 0.085(2) 0.151(3) 0.063(3) -0.046(2) -0.0132(19) -0.040(2)
C32 0.152(3) 0.116(3) 0.090(3) -0.058(2) 0.021(2) -0.073(3)
C33 0.0528(19) 0.301(5) 0.125(3) -0.121(3) 0.013(2) -0.076(3)
O42 0.0657(13) 0.0727(14) 0.0836(18) -0.0159(12) -0.0117(12) -0.0027(10)
C41 0.121(3) 0.097(3) 0.109(3) -0.027(2) 0.032(2) -0.035(2)
C42 0.079(2) 0.054(2) 0.083(3) -0.0226(19) -0.025(2) -0.0025(17)
C43 0.277(5) 0.090(3) 0.179(5) -0.067(3) 0.046(4) -0.071(3)
O52 0.516(9) 0.355(7) 0.179(5) 0.043(5) -0.172(5) -0.151(6)
C51 0.188(6) 0.179(6) 0.402(11) 0.062(7) -0.058(6) -0.055(5)
C52 0.278(8) 0.205(6) 0.082(4) 0.046(4) -0.091(5) -0.108(6)
C53 0.417(10) 0.298(9) 0.235(8) -0.150(7) -0.011(7) -0.069(8)
B1 0.062(3) 0.070(3) 0.060(3) -0.018(2) 0.011(2) -0.024(2)
F1A 0.184(6) 0.244(8) 0.056(4) -0.030(5) 0.019(4) -0.143(6)
F2A 0.108(4) 0.077(4) 0.318(9) 0.067(5) 0.098(5) 0.012(3)
F3A 0.025(3) 0.123(6) 0.245(8) -0.016(4) -0.018(3) -0.002(3)
F4A 0.109(4) 0.094(4) 0.045(3) 0.007(2) 0.023(3) -0.068(4)
F1B 0.076(3) 0.082(3) 0.235(8) -0.037(4) -0.032(4) -0.008(2)
F2B 0.148(6) 0.242(10) 0.088(5) -0.057(6) 0.019(4) 0.044(6)
F3B 0.132(6) 0.130(6) 0.092(4) 0.033(3) -0.071(4) -0.097(5)
F4B 0.042(2) 0.117(4) 0.059(3) -0.006(3) -0.0276(19) 0.005(2)
B1C 0.114(13) 0.054(9) 0.091(11) 0.007(7) -0.009(8) -0.007(8)
F1C 0.291(9) 0.085(4) 0.206(10) -0.044(5) 0.147(7) 0.007(4)
F2C 0.288(9) 0.235(9) 0.263(12) -0.062(8) 0.071(8) -0.199(8)
F3C 0.288(9) 0.063(3) 0.256(12) -0.011(6) 0.066(9) -0.070(4)
F4C 0.411(12) 0.197(8) 0.202(8) 0.006(6) -0.099(8) -0.096(7)
B1D 0.114(13) 0.054(9) 0.091(11) 0.007(7) -0.009(8) -0.007(8)
F1D 0.133(5) 0.135(9) 0.132(8) -0.086(7) 0.061(5) -0.062(5)
F2D 0.146(7) 0.272(14) 0.069(6) -0.055(7) 0.050(5) -0.041(8)
F3D 0.293(12) 0.157(9) 0.212(10) -0.015(8) -0.091(9) -0.008(8)
F4D 0.224(11) 0.083(5) 0.087(6) -0.012(4) 0.094(7) -0.042(5)

loop_
_atom_type_symbol
_atom_type_description
_atom_type_scat_dispersion_real
_atom_type_scat_dispersion_imag
_atom_type_scat_source
C C 0.0033 0.0016 'International Tables Vol C Tables 4.2.6.8 and 6.1.1.4'
H H 0.0000 0.0000 'International Tables Vol C Tables 4.2.6.8 and 6.1.1.4'
B B 0.0013 0.0007 'International Tables Vol C Tables 4.2.6.8 and 6.1.1.4'
N N 0.0061 0.0033 'International Tables Vol C Tables 4.2.6.8 and 6.1.1.4'
O O 0.0106 0.0060 'International Tables Vol C Tables 4.2.6.8 and 6.1.1.4'
F F 0.0171 0.0103 'International Tables Vol C Tables 4.2.6.8 and 6.1.1.4'

loop_
_geom_angle_atom_site_label_1
_geom_angle_atom_site_label_2
_geom_angle_atom_site_label_3
_geom_angle
C25 O1 C24 106.72(18)
C10 N1 C11 108.00(19)
C10 N1 C1 125.19(18)
C11 N1 C1 126.76(19)
C10 N2 C16 108.10(18)
C10 N2 C17 124.58(18)
C16 N2 C17 127.12(18)
C25 N3 C19 107.40(19)
C25 N3 C18 126.1(2)
C19 N3 C18 126.38(19)
C6 C1 C2 123.3(2)
C6 C1 N1 118.2(2)
C2 C1 N1 118.5(2)
C3 C2 C1 117.0(2)
C3 C2 C7 120.1(2)
C1 C2 C7 122.9(2)
C4 C3 C2 121.8(3)
C5 C4 C3 119.1(2)
C5 C4 C8 120.3(3)
C3 C4 C8 120.6(3)
C4 C5 C6 121.9(3)
C5 C6 C1 116.8(2)
C5 C6 C9 120.5(2)
C1 C6 C9 122.7(2)
N2 C10 N1 110.93(19)
C12 C11 C16 122.8(2)
C12 C11 N1 130.8(2)
C16 C11 N1 106.30(19)
C11 C12 C13 115.2(2)
C12 C13 C14 122.4(2)
C15 C14 C13 121.9(2)
C14 C15 C16 115.8(2)
C11 C16 C15 121.8(2)
C11 C16 N2 106.64(18)
C15 C16 N2 131.6(2)
N2 C17 C18 113.67(19)
N3 C18 C17 112.81(17)
C24 C19 C20 121.5(2)
C24 C19 N3 105.8(2)
C20 C19 N3 132.6(2)
C21 C20 C19 116.7(2)
C20 C21 C22 119.6(2)
C20 C21 C26 120.2(2)
C22 C21 C26 120.2(2)
C23 C22 C21 124.8(2)
C24 C23 C22 113.2(2)
C24 C23 C30 121.9(2)
C22 C23 C30 124.9(3)
C23 C24 C19 124.2(2)
C23 C24 O1 128.7(2)
C19 C24 O1 107.1(2)
N3 C25 O1 113.0(2)
C21 C26 C28 111.7(2)
C21 C26 C27 112.1(2)
C28 C26 C27 109.4(3)
C21 C26 C29 106.6(2)
C28 C26 C29 106.2(2)
C27 C26 C29 110.7(3)
C31 C30 C32 109.5(3)
C31 C30 C23 110.9(2)
C32 C30 C23 109.3(2)
C31 C30 C33 109.4(3)
C32 C30 C33 110.0(3)
C23 C30 C33 107.8(2)
O42 C42 C43 119.8(3)
O42 C42 C41 122.9(3)
C43 C42 C41 117.3(3)
O52 C52 C51 131.6(9)
O52 C52 C53 113.8(9)
C51 C52 C53 114.0(6)
F4A B1 F4B 104.8(4)
F4A B1 F3A 128.6(7)
F4B B1 F3A 126.5(6)
F4A B1 F3B 129.1(5)
F4B B1 F3B 121.6(5)
F3A B1 F3B 20.7(7)
F4A B1 F1A 110.8(4)
F4B B1 F1A 54.3(4)
F3A B1 F1A 98.4(6)
F3B B1 F1A 112.5(5)
F4A B1 F2B 32.9(4)
F4B B1 F2B 111.3(5)
F3A B1 F2B 115.0(7)
F3B B1 F2B 104.9(6)
F1A B1 F2B 141.8(6)
F4A B1 F2A 106.1(4)
F4B B1 F2A 55.7(4)
F3A B1 F2A 104.8(5)
F3B B1 F2A 86.0(5)
F1A B1 F2A 106.3(6)
F2B B1 F2A 83.5(5)
F4A B1 F1B 73.2(4)
F4B B1 F1B 113.4(4)
F3A B1 F1B 83.4(6)
F3B B1 F1B 103.1(5)
F1A B1 F1B 64.5(4)
F2B B1 F1B 100.0(5)
F2A B1 F1B 168.9(6)
F3C B1C F1C 121(2)
F3C B1C F2C 107.1(15)
F1C B1C F2C 102(2)
F3C B1C F4C 115(2)
F1C B1C F4C 96.1(14)
F2C B1C F4C 116(2)
F2D B1D F3D 96(3)
F2D B1D F4D 126(3)
F3D B1D F4D 121(3)
F2D B1D F1D 114(3)
F3D B1D F1D 109(3)
F4D B1D F1D 92(2)

loop_
_geom_bond_atom_site_label_1
_geom_bond_atom_site_label_2
_geom_bond_distance
O1 C25 1.305(3)
O1 C24 1.402(3)
N1 C10 1.327(2)
N1 C11 1.400(2)
N1 C1 1.447(3)
N2 C10 1.321(2)
N2 C16 1.397(2)
N2 C17 1.463(2)
N3 C25 1.304(2)
N3 C19 1.404(3)
N3 C18 1.473(3)
C1 C6 1.392(3)
C1 C2 1.395(3)
C2 C3 1.383(3)
C2 C7 1.502(3)
C3 C4 1.386(3)
C4 C5 1.382(3)
C4 C8 1.523(3)
C5 C6 1.390(3)
C6 C9 1.503(3)
C11 C12 1.373(3)
C11 C16 1.388(3)
C12 C13 1.387(3)
C13 C14 1.394(3)
C14 C15 1.376(3)
C15 C16 1.390(3)
C17 C18 1.506(3)
C19 C24 1.381(3)
C19 C20 1.390(3)
C20 C21 1.376(3)
C21 C22 1.407(3)
C21 C26 1.523(3)
C22 C23 1.384(3)
C23 C24 1.369(3)
C23 C30 1.538(3)
C26 C28 1.514(3)
C26 C27 1.481(3)
C26 C29 1.517(3)
C30 C31 1.531(4)
C30 C32 1.533(4)
C30 C33 1.539(3)
O42 C42 1.195(3)
C41 C42 1.479(4)
C42 C43 1.464(4)
O52 C52 1.124(5)
C51 C52 1.357(7)
C52 C53 1.401(7)
B1 F4A 1.278(6)
B1 F4B 1.294(5)
B1 F3A 1.233(7)
B1 F3B 1.338(8)
B1 F1A 1.380(6)
B1 F2B 1.347(8)
B1 F2A 1.422(6)
B1 F1B 1.440(5)
B1C F3C 1.30(3)
B1C F1C 1.17(3)
B1C F2C 1.39(3)
B1C F4C 1.27(2)
B1D F2D 1.35(4)
B1D F3D 1.19(3)
B1D F4D 1.33(4)
B1D F1D 1.48(4)
